data_4081919
loop_
_publ_author_name
'Wright, James R.'
'Young, Paul C.'
'Lucas, Nigel T.'
'Lee, Ai-Lan'
'Crowley, James D.'

_publ_section_title
;
 Gold(I) and Palladium(II) Complexes of 1,3,4-Trisubstituted
 1,2,3-Triazol-5-ylidene &#x201C;Click&#x201D; Carbenes: Systematic Study
 of the Electronic and Steric Influence on Catalytic Activity
;
_journal_issue 23
_journal_name_full Organometallics
_journal_page_first 7065
_journal_paper_doi 10.1021/om400773n
_journal_volume 32
_journal_year 2013
_chemical_formula_moiety 'C29 H32 Br2 N6 O2 Pd'
_chemical_formula_sum 'C29 H32 Br2 N6 O2 Pd'
_chemical_formula_weight 762.81
_chemical_name_systematic
; 
 ? 
;
_space_group_IT_number 2
_symmetry_cell_setting triclinic
_symmetry_space_group_name_Hall '-P 1'
_symmetry_space_group_name_H-M 'P -1'
_atom_sites_solution_hydrogens geom
_atom_sites_solution_primary direct
_atom_sites_solution_secondary difmap
_audit_block_code jrw_086
_audit_creation_method SHELXL-97
_cell_angle_alpha 98.044(4)
_cell_angle_beta 90.522(4)
_cell_angle_gamma 95.948(4)
_cell_formula_units_Z 4
_cell_length_a 12.1147(10)
_cell_length_b 14.9855(14)
_cell_length_c 17.2486(15)
_cell_measurement_reflns_used 9913
_cell_measurement_temperature 93(2)
_cell_measurement_theta_max 27.36
_cell_measurement_theta_min 2.46
_cell_volume 3083.0(5)
_computing_cell_refinement 'SAINT (Bruker, 2006)'
_computing_data_collection 'APEX2 (Bruker, 2006)'
_computing_data_reduction 'SAINT (Bruker, 2006)'
_computing_molecular_graphics 'ORTEP-3 (Farrugia, 2008)'
_computing_publication_material 'enCIFer (2011)'
_computing_structure_refinement 'SHELXL-97 (Sheldrick, 2008)'
_computing_structure_solution 'SHELXS-97 (Sheldrick, 2008)'
_diffrn_ambient_temperature 93(2)
_diffrn_measured_fraction_theta_full 0.984
_diffrn_measured_fraction_theta_max 0.984
_diffrn_measurement_device_type 'Bruker APEX-II CCD'
_diffrn_measurement_method '\f and \w scans'
_diffrn_radiation_monochromator graphite
_diffrn_radiation_source 'fine-focus sealed tube'
_diffrn_radiation_type MoK\a
_diffrn_radiation_wavelength 0.71073
_diffrn_reflns_av_R_equivalents 0.0674
_diffrn_reflns_av_sigmaI/netI 0.0702
_diffrn_reflns_limit_h_max 15
_diffrn_reflns_limit_h_min -15
_diffrn_reflns_limit_k_max 19
_diffrn_reflns_limit_k_min -19
_diffrn_reflns_limit_l_max 22
_diffrn_reflns_limit_l_min -22
_diffrn_reflns_number 68619
_diffrn_reflns_theta_full 27.55
_diffrn_reflns_theta_max 27.55
_diffrn_reflns_theta_min 1.19
_diffrn_standards_number 0
_exptl_absorpt_coefficient_mu 3.230
_exptl_absorpt_correction_T_max 0.8817
_exptl_absorpt_correction_T_min 0.2896
_exptl_absorpt_correction_type multi-scan
_exptl_absorpt_process_details SADABS
_exptl_crystal_colour yellow
_exptl_crystal_density_diffrn 1.643
_exptl_crystal_density_method 'not measured'
_exptl_crystal_description 'rhombic plates'
_exptl_crystal_F_000 1520
_exptl_crystal_size_max 0.51
_exptl_crystal_size_mid 0.38
_exptl_crystal_size_min 0.04
_refine_diff_density_max 0.809
_refine_diff_density_min -1.132
_refine_diff_density_rms 0.131
_refine_ls_extinction_method none
_refine_ls_goodness_of_fit_ref 1.063
_refine_ls_hydrogen_treatment constr
_refine_ls_matrix_type full
_refine_ls_number_parameters 731
_refine_ls_number_reflns 14030
_refine_ls_number_restraints 0
_refine_ls_restrained_S_all 1.063
_refine_ls_R_factor_all 0.0875
_refine_ls_R_factor_gt 0.0544
_refine_ls_shift/su_max 0.002
_refine_ls_shift/su_mean 0.000
_refine_ls_structure_factor_coef Fsqd
_refine_ls_weighting_details 'calc w=1/[\s^2^(Fo^2^)+(0.0246P)^2^+8.2763P] where P=(Fo^2^+2Fc^2^)/3'
_refine_ls_weighting_scheme calc
_refine_ls_wR_factor_gt 0.0952
_refine_ls_wR_factor_ref 0.1065
_reflns_number_gt 10166
_reflns_number_total 14030
_reflns_threshold_expression >2sigma(I)
_cod_data_source_file om400773n_si_002.cif
_cod_data_source_block 8c
_cod_database_code 4081919

loop_
_symmetry_equiv_pos_as_xyz
'x, y, z'
'-x, -y, -z'

loop_
_atom_site_label
_atom_site_type_symbol
_atom_site_fract_x
_atom_site_fract_y
_atom_site_fract_z
_atom_site_U_iso_or_equiv
_atom_site_adp_type
_atom_site_occupancy
_atom_site_symmetry_multiplicity
_atom_site_calc_flag
_atom_site_refinement_flags
Pd1 Pd 0.28110(3) 0.98603(2) 0.786873(19) 0.01434(9) Uani 1 1 d .
Pd1' Pd 0.25957(3) 0.46854(2) 0.295021(19) 0.01343(9) Uani 1 1 d .
Br1 Br 0.09089(4) 1.02477(3) 0.79459(3) 0.02197(12) Uani 1 1 d .
Br1' Br 0.06811(4) 0.50523(3) 0.30971(3) 0.02080(12) Uani 1 1 d .
Br2 Br 0.46939(4) 0.94775(4) 0.76325(3) 0.02449(12) Uani 1 1 d .
Br2' Br 0.44712(4) 0.43049(3) 0.26649(3) 0.02311(12) Uani 1 1 d .
O1 O 0.1523(4) 0.6953(3) 1.0766(3) 0.0568(13) Uani 1 1 d .
O1' O 0.1539(4) 0.2274(3) 0.6218(2) 0.0430(10) Uani 1 1 d .
O2 O 0.3205(4) 0.7085(2) 1.1246(2) 0.0382(10) Uani 1 1 d .
O2' O 0.3314(4) 0.2303(3) 0.6459(2) 0.0380(10) Uani 1 1 d .
N1 N 0.3657(3) 1.1671(3) 0.8847(2) 0.0170(8) Uani 1 1 d .
N1' N 0.3571(3) 0.6560(2) 0.3727(2) 0.0153(8) Uani 1 1 d .
N2 N 0.3993(3) 1.2119(3) 0.9552(2) 0.0195(9) Uani 1 1 d .
N2' N 0.4000(3) 0.7082(3) 0.4373(2) 0.0190(9) Uani 1 1 d .
N3 N 0.3846(3) 1.1491(3) 1.0015(2) 0.0159(8) Uani 1 1 d .
N3' N 0.3880(3) 0.6526(3) 0.4905(2) 0.0168(8) Uani 1 1 d .
N4 N 0.2457(4) 0.7357(3) 1.0892(3) 0.0338(11) Uani 1 1 d .
N4' N 0.2508(4) 0.2606(3) 0.6193(2) 0.0304(11) Uani 1 1 d .
N5 N 0.2158(3) 0.8990(3) 0.6215(2) 0.0199(9) Uani 1 1 d .
N5' N 0.1902(3) 0.2758(2) 0.2275(2) 0.0155(8) Uani 1 1 d .
N6 N 0.2076(3) 0.8005(3) 0.7032(2) 0.0175(8) Uani 1 1 d .
N6' N 0.1867(3) 0.3635(3) 0.1373(2) 0.0185(9) Uani 1 1 d .
C1 C 0.3301(4) 1.0774(3) 0.8836(3) 0.0156(10) Uani 1 1 d .
C1' C 0.3178(4) 0.5698(3) 0.3814(3) 0.0142(9) Uani 1 1 d .
C2 C 0.3431(4) 1.0664(3) 0.9619(3) 0.0153(10) Uani 1 1 d .
C2' C 0.3390(4) 0.5686(3) 0.4608(3) 0.0152(10) Uani 1 1 d .
C3 C 0.3180(4) 0.9834(3) 0.9980(3) 0.0168(10) Uani 1 1 d .
C3' C 0.3166(4) 0.4923(3) 0.5057(3) 0.0149(10) Uani 1 1 d .
C4 C 0.2264(4) 0.9219(3) 0.9692(3) 0.0196(10) Uani 1 1 d .
H4 H 0.1811 0.9352 0.9280 0.024 Uiso 1 1 calc R
C4' C 0.2200(4) 0.4323(3) 0.4873(3) 0.0181(10) Uani 1 1 d .
H4' H 0.1699 0.4432 0.4478 0.022 Uiso 1 1 calc R
C5 C 0.2018(4) 0.8427(3) 1.0000(3) 0.0216(11) Uani 1 1 d .
H5 H 0.1388 0.8020 0.9813 0.026 Uiso 1 1 calc R
C5' C 0.1969(4) 0.3584(3) 0.5253(3) 0.0209(11) Uani 1 1 d .
H5' H 0.1307 0.3188 0.5134 0.025 Uiso 1 1 calc R
C6 C 0.2697(4) 0.8229(3) 1.0585(3) 0.0212(11) Uani 1 1 d .
C6' C 0.2722(4) 0.3429(3) 0.5816(3) 0.0220(11) Uani 1 1 d .
C7 C 0.3595(4) 0.8820(3) 1.0892(3) 0.0220(11) Uani 1 1 d .
H7 H 0.4039 0.8682 1.1308 0.026 Uiso 1 1 calc R
C7' C 0.3661(4) 0.4011(3) 0.6020(3) 0.0239(11) Uani 1 1 d .
H7' H 0.4154 0.3899 0.6418 0.029 Uiso 1 1 calc R
C8 C 0.3834(4) 0.9618(3) 1.0579(3) 0.0178(10) Uani 1 1 d .
H8 H 0.4456 1.0026 1.0779 0.021 Uiso 1 1 calc R
C8' C 0.3885(4) 0.4761(3) 0.5642(3) 0.0189(10) Uani 1 1 d .
H8' H 0.4533 0.5168 0.5783 0.023 Uiso 1 1 calc R
C9 C 0.3784(4) 1.2174(3) 0.8179(3) 0.0241(11) Uani 1 1 d .
H9A H 0.3564 1.1754 0.7694 0.029 Uiso 1 1 calc R
H9B H 0.4578 1.2395 0.8140 0.029 Uiso 1 1 calc R
C9' C 0.3620(4) 0.6966(3) 0.2992(3) 0.0213(11) Uani 1 1 d .
H9'1 H 0.3362 0.6495 0.2549 0.026 Uiso 1 1 calc R
H9'2 H 0.4400 0.7187 0.2899 0.026 Uiso 1 1 calc R
C10 C 0.3112(4) 1.2970(3) 0.8224(3) 0.0214(11) Uani 1 1 d .
C10' C 0.2914(4) 0.7745(3) 0.3017(3) 0.0189(10) Uani 1 1 d .
C11 C 0.1952(4) 1.2837(4) 0.8201(3) 0.0308(13) Uani 1 1 d .
H11 H 0.1580 1.2245 0.8186 0.037 Uiso 1 1 calc R
C11' C 0.3408(4) 0.8631(3) 0.3190(3) 0.0254(12) Uani 1 1 d .
H11' H 0.4184 0.8746 0.3298 0.031 Uiso 1 1 calc R
C12 C 0.1347(5) 1.3571(4) 0.8201(3) 0.0371(14) Uani 1 1 d .
H12 H 0.0559 1.3480 0.8184 0.045 Uiso 1 1 calc R
C12' C 0.2765(5) 0.9350(4) 0.3205(3) 0.0314(13) Uani 1 1 d .
H12' H 0.3106 0.9956 0.3310 0.038 Uiso 1 1 calc R
C13 C 0.1876(5) 1.4429(4) 0.8224(3) 0.0369(14) Uani 1 1 d .
H13 H 0.1454 1.4929 0.8222 0.044 Uiso 1 1 calc R
C13' C 0.1634(5) 0.9185(4) 0.3069(3) 0.0329(13) Uani 1 1 d .
H13' H 0.1194 0.9677 0.3095 0.039 Uiso 1 1 calc R
C14 C 0.3027(5) 1.4568(4) 0.8253(3) 0.0363(14) Uani 1 1 d .
H14 H 0.3396 1.5162 0.8269 0.044 Uiso 1 1 calc R
C14' C 0.1140(4) 0.8309(4) 0.2894(3) 0.0320(13) Uani 1 1 d .
H14' H 0.0363 0.8199 0.2791 0.038 Uiso 1 1 calc R
C15 C 0.3635(4) 1.3834(4) 0.8256(3) 0.0293(12) Uani 1 1 d .
H15 H 0.4423 1.3929 0.8282 0.035 Uiso 1 1 calc R
C15' C 0.1773(4) 0.7589(4) 0.2868(3) 0.0248(11) Uani 1 1 d .
H15' H 0.1429 0.6986 0.2748 0.030 Uiso 1 1 calc R
C16 C 0.4154(4) 1.1764(3) 1.0840(3) 0.0223(11) Uani 1 1 d .
H16A H 0.4915 1.1630 1.0932 0.034 Uiso 1 1 calc R
H16B H 0.3646 1.1429 1.1162 0.034 Uiso 1 1 calc R
H16C H 0.4108 1.2416 1.0979 0.034 Uiso 1 1 calc R
C16' C 0.4298(4) 0.6892(3) 0.5700(3) 0.0267(12) Uani 1 1 d .
H16D H 0.5044 0.6716 0.5774 0.040 Uiso 1 1 calc R
H16E H 0.3801 0.6650 0.6083 0.040 Uiso 1 1 calc R
H16F H 0.4327 0.7555 0.5772 0.040 Uiso 1 1 calc R
C21 C 0.2321(4) 0.8894(3) 0.6970(3) 0.0167(10) Uani 1 1 d .
C21' C 0.2074(3) 0.3629(3) 0.2136(3) 0.0146(10) Uani 1 1 d .
C22 C 0.1728(4) 0.7520(3) 0.6308(3) 0.0199(11) Uani 1 1 d .
C22' C 0.1571(4) 0.2188(3) 0.1576(3) 0.0201(11) Uani 1 1 d .
C23 C 0.1339(4) 0.6618(3) 0.6067(3) 0.0210(11) Uani 1 1 d .
H23 H 0.1300 0.6186 0.6422 0.025 Uiso 1 1 calc R
C23' C 0.1266(4) 0.1258(3) 0.1404(3) 0.0231(11) Uani 1 1 d .
H23' H 0.1273 0.0870 0.1794 0.028 Uiso 1 1 calc R
C24 C 0.1015(4) 0.6375(3) 0.5296(3) 0.0234(11) Uani 1 1 d .
H24 H 0.0727 0.5765 0.5121 0.028 Uiso 1 1 calc R
C24' C 0.0954(4) 0.0932(4) 0.0643(3) 0.0282(12) Uani 1 1 d .
H24' H 0.0733 0.0302 0.0506 0.034 Uiso 1 1 calc R
C25 C 0.1094(4) 0.6997(3) 0.4758(3) 0.0237(11) Uani 1 1 d .
H25 H 0.0873 0.6800 0.4227 0.028 Uiso 1 1 calc R
C25' C 0.0951(4) 0.1490(4) 0.0061(3) 0.0295(13) Uani 1 1 d .
H25' H 0.0732 0.1232 -0.0459 0.035 Uiso 1 1 calc R
C26 C 0.1491(4) 0.7897(3) 0.4990(3) 0.0223(11) Uani 1 1 d .
H26 H 0.1559 0.8320 0.4628 0.027 Uiso 1 1 calc R
C26' C 0.1258(4) 0.2409(4) 0.0228(3) 0.0267(12) Uani 1 1 d .
H26' H 0.1268 0.2790 -0.0169 0.032 Uiso 1 1 calc R
C27 C 0.1783(4) 0.8153(3) 0.5775(3) 0.0196(10) Uani 1 1 d .
C27' C 0.1555(4) 0.2757(3) 0.1001(3) 0.0214(11) Uani 1 1 d .
C28 C 0.2208(4) 0.7632(3) 0.7772(3) 0.0189(10) Uani 1 1 d .
H28 H 0.2493 0.8153 0.8176 0.023 Uiso 1 1 calc R
C28' C 0.2111(4) 0.2471(3) 0.3039(3) 0.0212(11) Uani 1 1 d .
H28' H 0.2359 0.3032 0.3410 0.025 Uiso 1 1 calc R
C29 C 0.1094(4) 0.7250(4) 0.8052(3) 0.0260(12) Uani 1 1 d .
H29A H 0.0588 0.7724 0.8110 0.039 Uiso 1 1 calc R
H29B H 0.1197 0.7040 0.8558 0.039 Uiso 1 1 calc R
H29C H 0.0778 0.6741 0.7668 0.039 Uiso 1 1 calc R
C29' C 0.1055(4) 0.2034(4) 0.3369(3) 0.0269(12) Uani 1 1 d .
H29D H 0.0497 0.2466 0.3427 0.040 Uiso 1 1 calc R
H29E H 0.1225 0.1863 0.3882 0.040 Uiso 1 1 calc R
H29F H 0.0766 0.1492 0.3011 0.040 Uiso 1 1 calc R
C30 C 0.3077(4) 0.6965(4) 0.7712(3) 0.0279(12) Uani 1 1 d .
H30A H 0.2815 0.6428 0.7339 0.042 Uiso 1 1 calc R
H30B H 0.3202 0.6784 0.8227 0.042 Uiso 1 1 calc R
H30C H 0.3773 0.7252 0.7532 0.042 Uiso 1 1 calc R
C30' C 0.3059(4) 0.1879(3) 0.2994(3) 0.0268(12) Uani 1 1 d .
H30D H 0.2846 0.1317 0.2639 0.040 Uiso 1 1 calc R
H30E H 0.3224 0.1735 0.3517 0.040 Uiso 1 1 calc R
H30F H 0.3719 0.2204 0.2798 0.040 Uiso 1 1 calc R
C31 C 0.2361(5) 0.9874(3) 0.5923(3) 0.0316(13) Uani 1 1 d .
H31 H 0.2524 1.0346 0.6392 0.038 Uiso 1 1 calc R
C31' C 0.1995(4) 0.4473(3) 0.1011(3) 0.0256(12) Uani 1 1 d .
H31' H 0.2185 0.4987 0.1444 0.031 Uiso 1 1 calc R
C32 C 0.1331(6) 1.0105(4) 0.5517(3) 0.0479(18) Uani 1 1 d .
H32A H 0.1164 0.9673 0.5039 0.072 Uiso 1 1 calc R
H32B H 0.1463 1.0720 0.5382 0.072 Uiso 1 1 calc R
H32C H 0.0702 1.0070 0.5869 0.072 Uiso 1 1 calc R
C32' C 0.0914(5) 0.4639(4) 0.0635(3) 0.0391(15) Uani 1 1 d .
H32D H 0.0723 0.4169 0.0186 0.059 Uiso 1 1 calc R
H32E H 0.0998 0.5235 0.0458 0.059 Uiso 1 1 calc R
H32F H 0.0323 0.4619 0.1018 0.059 Uiso 1 1 calc R
C33 C 0.3404(6) 0.9885(4) 0.5426(3) 0.0493(17) Uani 1 1 d .
H33A H 0.4036 0.9765 0.5740 0.074 Uiso 1 1 calc R
H33B H 0.3558 1.0481 0.5254 0.074 Uiso 1 1 calc R
H33C H 0.3284 0.9417 0.4968 0.074 Uiso 1 1 calc R
C33' C 0.2963(5) 0.4471(4) 0.0454(3) 0.0403(15) Uani 1 1 d .
H33D H 0.3641 0.4382 0.0736 0.061 Uiso 1 1 calc R
H33E H 0.3066 0.5052 0.0250 0.061 Uiso 1 1 calc R
H33F H 0.2805 0.3978 0.0018 0.061 Uiso 1 1 calc R

loop_
_atom_site_aniso_label
_atom_site_aniso_U_11
_atom_site_aniso_U_22
_atom_site_aniso_U_33
_atom_site_aniso_U_23
_atom_site_aniso_U_13
_atom_site_aniso_U_12
Pd1 0.01484(18) 0.01534(19) 0.01271(17) -0.00054(14) -0.00050(14) 0.00446(15)
Pd1' 0.01397(18) 0.01368(19) 0.01234(17) -0.00124(14) -0.00009(13) 0.00426(14)
Br1 0.0168(2) 0.0253(3) 0.0228(3) -0.0029(2) -0.0013(2) 0.0061(2)
Br1' 0.0160(2) 0.0204(3) 0.0245(3) -0.0042(2) -0.00094(19) 0.0050(2)
Br2 0.0175(2) 0.0322(3) 0.0230(3) -0.0033(2) -0.0006(2) 0.0084(2)
Br2' 0.0165(2) 0.0280(3) 0.0237(3) -0.0031(2) 0.0004(2) 0.0063(2)
O1 0.070(3) 0.041(3) 0.058(3) 0.024(2) -0.017(3) -0.022(2)
O1' 0.051(3) 0.034(2) 0.043(2) 0.0150(19) 0.001(2) -0.010(2)
O2 0.065(3) 0.026(2) 0.027(2) 0.0096(17) 0.002(2) 0.017(2)
O2' 0.062(3) 0.029(2) 0.028(2) 0.0113(17) 0.002(2) 0.018(2)
N1 0.017(2) 0.019(2) 0.0144(19) 0.0008(16) 0.0003(16) 0.0026(17)
N1' 0.017(2) 0.015(2) 0.0132(19) -0.0009(16) 0.0005(16) 0.0063(17)
N2 0.020(2) 0.023(2) 0.016(2) 0.0007(17) 0.0024(17) 0.0047(18)
N2' 0.019(2) 0.020(2) 0.018(2) -0.0019(17) 0.0036(16) 0.0046(17)
N3 0.0125(19) 0.020(2) 0.0148(19) -0.0005(16) -0.0005(16) 0.0039(17)
N3' 0.0142(19) 0.019(2) 0.017(2) -0.0006(17) -0.0001(16) 0.0046(17)
N4 0.057(3) 0.023(3) 0.022(2) 0.008(2) 0.003(2) 0.001(2)
N4' 0.052(3) 0.023(3) 0.016(2) 0.0031(19) 0.002(2) 0.005(2)
N5 0.025(2) 0.018(2) 0.016(2) -0.0030(16) -0.0005(17) 0.0068(18)
N5' 0.0166(19) 0.015(2) 0.0140(19) -0.0039(16) 0.0017(16) 0.0062(17)
N6 0.0157(19) 0.018(2) 0.018(2) -0.0012(16) 0.0003(16) 0.0075(17)
N6' 0.019(2) 0.021(2) 0.016(2) -0.0029(16) 0.0002(16) 0.0067(17)
C1 0.011(2) 0.016(2) 0.021(2) 0.0024(19) 0.0018(19) 0.0060(19)
C1' 0.012(2) 0.011(2) 0.019(2) -0.0015(18) 0.0033(18) 0.0040(18)
C2 0.014(2) 0.015(2) 0.016(2) -0.0007(19) -0.0010(18) 0.0051(19)
C2' 0.013(2) 0.014(2) 0.017(2) -0.0024(19) 0.0008(18) 0.0013(19)
C3 0.013(2) 0.022(3) 0.014(2) -0.0052(19) 0.0025(18) 0.005(2)
C3' 0.015(2) 0.013(2) 0.016(2) -0.0043(18) 0.0030(18) 0.0093(19)
C4 0.025(3) 0.025(3) 0.011(2) 0.004(2) -0.001(2) 0.010(2)
C4' 0.026(3) 0.018(3) 0.011(2) -0.0006(19) 0.0025(19) 0.008(2)
C5 0.024(3) 0.023(3) 0.017(2) 0.002(2) 0.003(2) -0.001(2)
C5' 0.020(2) 0.021(3) 0.021(2) 0.001(2) 0.004(2) 0.003(2)
C6 0.032(3) 0.016(3) 0.018(2) 0.004(2) 0.007(2) 0.010(2)
C6' 0.034(3) 0.017(3) 0.017(2) 0.003(2) 0.006(2) 0.010(2)
C7 0.023(3) 0.028(3) 0.017(2) 0.002(2) 0.002(2) 0.013(2)
C7' 0.024(3) 0.030(3) 0.018(2) -0.001(2) -0.002(2) 0.010(2)
C8 0.015(2) 0.018(3) 0.020(2) 0.003(2) -0.0004(19) 0.004(2)
C8' 0.016(2) 0.022(3) 0.018(2) 0.000(2) -0.0006(19) 0.005(2)
C9 0.032(3) 0.023(3) 0.018(2) 0.002(2) 0.008(2) 0.007(2)
C9' 0.026(3) 0.023(3) 0.015(2) 0.005(2) 0.006(2) 0.003(2)
C10 0.031(3) 0.020(3) 0.014(2) 0.002(2) 0.005(2) 0.007(2)
C10' 0.030(3) 0.015(3) 0.013(2) 0.0046(19) 0.005(2) 0.005(2)
C11 0.029(3) 0.030(3) 0.030(3) -0.003(2) 0.001(2) 0.001(3)
C11' 0.028(3) 0.026(3) 0.023(3) 0.007(2) -0.001(2) 0.003(2)
C12 0.032(3) 0.042(4) 0.041(3) 0.010(3) 0.001(3) 0.014(3)
C12' 0.042(3) 0.017(3) 0.036(3) 0.005(2) 0.003(3) 0.005(3)
C13 0.046(4) 0.034(3) 0.037(3) 0.012(3) 0.010(3) 0.022(3)
C13' 0.038(3) 0.031(3) 0.034(3) 0.010(3) -0.001(3) 0.017(3)
C14 0.046(4) 0.019(3) 0.047(4) 0.011(3) 0.016(3) 0.004(3)
C14' 0.026(3) 0.040(4) 0.031(3) 0.008(3) 0.001(2) 0.007(3)
C15 0.030(3) 0.028(3) 0.032(3) 0.008(2) 0.011(2) 0.006(2)
C15' 0.027(3) 0.025(3) 0.023(3) 0.004(2) 0.000(2) 0.004(2)
C16 0.025(3) 0.025(3) 0.016(2) 0.002(2) 0.000(2) 0.001(2)
C16' 0.036(3) 0.021(3) 0.020(3) -0.005(2) 0.000(2) 0.001(2)
C21 0.011(2) 0.021(3) 0.018(2) 0.0007(19) -0.0027(18) 0.005(2)
C21' 0.009(2) 0.018(3) 0.017(2) -0.0018(19) -0.0015(18) 0.0085(19)
C22 0.013(2) 0.026(3) 0.019(2) -0.006(2) 0.0026(19) 0.008(2)
C22' 0.012(2) 0.022(3) 0.024(3) -0.007(2) 0.003(2) 0.006(2)
C23 0.017(2) 0.019(3) 0.026(3) -0.004(2) 0.003(2) 0.009(2)
C23' 0.018(2) 0.020(3) 0.030(3) -0.005(2) 0.007(2) 0.006(2)
C24 0.018(2) 0.016(3) 0.033(3) -0.011(2) 0.003(2) 0.007(2)
C24' 0.019(3) 0.026(3) 0.035(3) -0.016(2) 0.005(2) 0.003(2)
C25 0.019(2) 0.032(3) 0.017(2) -0.011(2) -0.001(2) 0.007(2)
C25' 0.024(3) 0.036(3) 0.023(3) -0.018(2) 0.001(2) 0.008(2)
C26 0.024(3) 0.027(3) 0.016(2) -0.003(2) 0.001(2) 0.011(2)
C26' 0.021(3) 0.035(3) 0.023(3) -0.005(2) 0.000(2) 0.009(2)
C27 0.016(2) 0.022(3) 0.019(2) -0.005(2) 0.0014(19) 0.006(2)
C27' 0.014(2) 0.026(3) 0.022(3) -0.007(2) 0.000(2) 0.005(2)
C28 0.022(2) 0.018(3) 0.017(2) 0.003(2) 0.003(2) 0.006(2)
C28' 0.024(3) 0.021(3) 0.018(2) 0.002(2) -0.001(2) 0.004(2)
C29 0.023(3) 0.032(3) 0.021(3) -0.002(2) 0.006(2) 0.003(2)
C29' 0.028(3) 0.030(3) 0.024(3) 0.005(2) 0.007(2) 0.006(2)
C30 0.030(3) 0.032(3) 0.025(3) 0.009(2) -0.001(2) 0.011(2)
C30' 0.026(3) 0.026(3) 0.029(3) 0.005(2) -0.001(2) 0.006(2)
C31 0.058(4) 0.020(3) 0.016(3) 0.002(2) -0.008(3) 0.001(3)
C31' 0.032(3) 0.025(3) 0.020(3) 0.003(2) -0.001(2) 0.009(2)
C32 0.083(5) 0.030(3) 0.032(3) -0.005(3) -0.020(3) 0.023(3)
C32' 0.051(4) 0.037(4) 0.032(3) 0.004(3) -0.014(3) 0.017(3)
C33 0.068(5) 0.045(4) 0.032(3) 0.009(3) 0.006(3) -0.014(3)
C33' 0.052(4) 0.039(4) 0.031(3) 0.008(3) 0.010(3) 0.003(3)

loop_
_atom_type_symbol
_atom_type_description
_atom_type_scat_dispersion_real
_atom_type_scat_dispersion_imag
_atom_type_scat_source
C C 0.0033 0.0016 'International Tables Vol C Tables 4.2.6.8 and 6.1.1.4'
H H 0.0000 0.0000 'International Tables Vol C Tables 4.2.6.8 and 6.1.1.4'
N N 0.0061 0.0033 'International Tables Vol C Tables 4.2.6.8 and 6.1.1.4'
O O 0.0106 0.0060 'International Tables Vol C Tables 4.2.6.8 and 6.1.1.4'
Br Br -0.2901 2.4595 'International Tables Vol C Tables 4.2.6.8 and 6.1.1.4'
Pd Pd -0.9988 1.0072 'International Tables Vol C Tables 4.2.6.8 and 6.1.1.4'

loop_
_geom_angle_atom_site_label_1
_geom_angle_atom_site_label_2
_geom_angle_atom_site_label_3
_geom_angle
C21 Pd1 C1 175.84(18)
C21 Pd1 Br2 87.19(13)
C1 Pd1 Br2 92.51(12)
C21 Pd1 Br1 88.47(13)
C1 Pd1 Br1 92.17(12)
Br2 Pd1 Br1 173.49(2)
C21' Pd1' C1' 176.14(18)
C21' Pd1' Br2' 86.51(12)
C1' Pd1' Br2' 91.35(12)
C21' Pd1' Br1' 89.63(12)
C1' Pd1' Br1' 92.73(12)
Br2' Pd1' Br1' 174.36(2)
N2 N1 C1 115.2(4)
N2 N1 C9 117.0(4)
C1 N1 C9 127.6(4)
N2' N1' C1' 115.9(4)
N2' N1' C9' 116.9(4)
C1' N1' C9' 127.2(4)
N3 N2 N1 103.2(4)
N3' N2' N1' 102.4(3)
N2 N3 C2 112.4(4)
N2 N3 C16 116.9(4)
C2 N3 C16 130.6(4)
N2' N3' C2' 112.8(4)
N2' N3' C16' 116.5(4)
C2' N3' C16' 130.7(4)
O2 N4 O1 124.6(5)
O2 N4 C6 117.8(5)
O1 N4 C6 117.6(5)
O2' N4' O1' 124.8(5)
O2' N4' C6' 117.4(5)
O1' N4' C6' 117.7(5)
C21 N5 C27 110.3(4)
C21 N5 C31 122.7(4)
C27 N5 C31 127.0(4)
C21' N5' C22' 109.7(4)
C21' N5' C28' 123.8(4)
C22' N5' C28' 126.4(4)
C21 N6 C22 110.3(4)
C21 N6 C28 123.0(4)
C22 N6 C28 126.7(4)
C21' N6' C27' 110.3(4)
C21' N6' C31' 122.4(4)
C27' N6' C31' 127.3(4)
N1 C1 C2 102.1(4)
N1 C1 Pd1 126.5(3)
C2 C1 Pd1 131.3(3)
N1' C1' C2' 102.0(4)
N1' C1' Pd1' 126.8(3)
C2' C1' Pd1' 130.8(3)
N3 C2 C1 107.1(4)
N3 C2 C3 124.9(4)
C1 C2 C3 128.0(4)
N3' C2' C1' 106.9(4)
N3' C2' C3' 125.1(4)
C1' C2' C3' 128.0(4)
C8 C3 C4 118.4(4)
C8 C3 C2 122.6(4)
C4 C3 C2 119.0(4)
C8' C3' C4' 118.8(4)
C8' C3' C2' 122.7(4)
C4' C3' C2' 118.6(4)
C5 C4 C3 120.7(4)
C5 C4 H4 119.6
C3 C4 H4 119.6
C5' C4' C3' 121.1(4)
C5' C4' H4' 119.5
C3' C4' H4' 119.5
C4 C5 C6 119.2(4)
C4 C5 H5 120.4
C6 C5 H5 120.4
C4' C5' C6' 118.5(5)
C4' C5' H5' 120.8
C6' C5' H5' 120.8
C5 C6 C7 122.0(4)
C5 C6 N4 119.0(5)
C7 C6 N4 119.0(4)
C7' C6' C5' 121.8(4)
C7' C6' N4' 119.6(4)
C5' C6' N4' 118.6(4)
C6 C7 C8 118.3(4)
C6 C7 H7 120.8
C8 C7 H7 120.8
C6' C7' C8' 119.5(5)
C6' C7' H7' 120.2
C8' C7' H7' 120.2
C7 C8 C3 121.4(4)
C7 C8 H8 119.3
C3 C8 H8 119.3
C7' C8' C3' 120.3(4)
C7' C8' H8' 119.9
C3' C8' H8' 119.9
N1 C9 C10 114.2(4)
N1 C9 H9A 108.7
C10 C9 H9A 108.7
N1 C9 H9B 108.7
C10 C9 H9B 108.7
H9A C9 H9B 107.6
N1' C9' C10' 112.2(4)
N1' C9' H9'1 109.2
C10' C9' H9'1 109.2
N1' C9' H9'2 109.2
C10' C9' H9'2 109.2
H9'1 C9' H9'2 107.9
C15 C10 C11 119.2(5)
C15 C10 C9 120.1(5)
C11 C10 C9 120.6(5)
C11' C10' C15' 119.3(5)
C11' C10' C9' 119.7(4)
C15' C10' C9' 121.0(4)
C12 C11 C10 119.8(5)
C12 C11 H11 120.1
C10 C11 H11 120.1
C10' C11' C12' 119.9(5)
C10' C11' H11' 120.0
C12' C11' H11' 120.0
C13 C12 C11 120.5(5)
C13 C12 H12 119.7
C11 C12 H12 119.7
C13' C12' C11' 120.1(5)
C13' C12' H12' 119.9
C11' C12' H12' 119.9
C12 C13 C14 120.0(5)
C12 C13 H13 120.0
C14 C13 H13 120.0
C14' C13' C12' 120.2(5)
C14' C13' H13' 119.9
C12' C13' H13' 119.9
C15 C14 C13 119.6(5)
C15 C14 H14 120.2
C13 C14 H14 120.2
C13' C14' C15' 120.1(5)
C13' C14' H14' 119.9
C15' C14' H14' 119.9
C10 C15 C14 120.8(5)
C10 C15 H15 119.6
C14 C15 H15 119.6
C14' C15' C10' 120.3(5)
C14' C15' H15' 119.8
C10' C15' H15' 119.8
N3 C16 H16A 109.5
N3 C16 H16B 109.5
H16A C16 H16B 109.5
N3 C16 H16C 109.5
H16A C16 H16C 109.5
H16B C16 H16C 109.5
N3' C16' H16D 109.5
N3' C16' H16E 109.5
H16D C16' H16E 109.5
N3' C16' H16F 109.5
H16D C16' H16F 109.5
H16E C16' H16F 109.5
N5 C21 N6 107.4(4)
N5 C21 Pd1 128.0(3)
N6 C21 Pd1 124.6(3)
N6' C21' N5' 107.7(4)
N6' C21' Pd1' 127.9(3)
N5' C21' Pd1' 124.4(3)
C23 C22 N6 133.1(5)
C23 C22 C27 120.7(4)
N6 C22 C27 106.2(4)
C23' C22' C27' 121.5(4)
C23' C22' N5' 132.8(5)
C27' C22' N5' 105.7(4)
C24 C23 C22 117.5(5)
C24 C23 H23 121.3
C22 C23 H23 121.3
C24' C23' C22' 116.6(5)
C24' C23' H23' 121.7
C22' C23' H23' 121.7
C23 C24 C25 122.1(5)
C23 C24 H24 118.9
C25 C24 H24 118.9
C23' C24' C25' 122.4(5)
C23' C24' H24' 118.8
C25' C24' H24' 118.8
C26 C25 C24 120.9(4)
C26 C25 H25 119.6
C24 C25 H25 119.6
C26' C25' C24' 121.2(5)
C26' C25' H25' 119.4
C24' C25' H25' 119.4
C25 C26 C27 117.2(5)
C25 C26 H26 121.4
C27 C26 H26 121.4
C25' C26' C27' 117.3(5)
C25' C26' H26' 121.3
C27' C26' H26' 121.3
C26 C27 N5 132.6(5)
C26 C27 C22 121.6(4)
N5 C27 C22 105.7(4)
C26' C27' N6' 132.5(5)
C26' C27' C22' 120.9(5)
N6' C27' C22' 106.6(4)
N6 C28 C30 111.7(4)
N6 C28 C29 111.0(4)
C30 C28 C29 113.6(4)
N6 C28 H28 106.7
C30 C28 H28 106.7
C29 C28 H28 106.7
N5' C28' C30' 110.7(4)
N5' C28' C29' 111.9(4)
C30' C28' C29' 113.2(4)
N5' C28' H28' 106.8
C30' C28' H28' 106.8
C29' C28' H28' 106.8
C28 C29 H29A 109.5
C28 C29 H29B 109.5
H29A C29 H29B 109.5
C28 C29 H29C 109.5
H29A C29 H29C 109.5
H29B C29 H29C 109.5
C28' C29' H29D 109.5
C28' C29' H29E 109.5
H29D C29' H29E 109.5
C28' C29' H29F 109.5
H29D C29' H29F 109.5
H29E C29' H29F 109.5
C28 C30 H30A 109.5
C28 C30 H30B 109.5
H30A C30 H30B 109.5
C28 C30 H30C 109.5
H30A C30 H30C 109.5
H30B C30 H30C 109.5
C28' C30' H30D 109.5
C28' C30' H30E 109.5
H30D C30' H30E 109.5
C28' C30' H30F 109.5
H30D C30' H30F 109.5
H30E C30' H30F 109.5
N5 C31 C32 111.3(5)
N5 C31 C33 109.5(5)
C32 C31 C33 114.7(5)
N5 C31 H31 107.0
C32 C31 H31 107.0
C33 C31 H31 107.0
N6' C31' C32' 111.2(4)
N6' C31' C33' 110.9(4)
C32' C31' C33' 113.4(4)
N6' C31' H31' 107.0
C32' C31' H31' 107.0
C33' C31' H31' 107.0
C31 C32 H32A 109.5
C31 C32 H32B 109.5
H32A C32 H32B 109.5
C31 C32 H32C 109.5
H32A C32 H32C 109.5
H32B C32 H32C 109.5
C31' C32' H32D 109.5
C31' C32' H32E 109.5
H32D C32' H32E 109.5
C31' C32' H32F 109.5
H32D C32' H32F 109.5
H32E C32' H32F 109.5
C31 C33 H33A 109.5
C31 C33 H33B 109.5
H33A C33 H33B 109.5
C31 C33 H33C 109.5
H33A C33 H33C 109.5
H33B C33 H33C 109.5
C31' C33' H33D 109.5
C31' C33' H33E 109.5
H33D C33' H33E 109.5
C31' C33' H33F 109.5
H33D C33' H33F 109.5
H33E C33' H33F 109.5

loop_
_geom_bond_atom_site_label_1
_geom_bond_atom_site_label_2
_geom_bond_distance
Pd1 C21 2.007(5)
Pd1 C1 2.045(5)
Pd1 Br2 2.4334(6)
Pd1 Br1 2.4343(6)
Pd1' C21' 2.008(4)
Pd1' C1' 2.036(4)
Pd1' Br2' 2.4373(6)
Pd1' Br1' 2.4460(6)
O1 N4 1.229(6)
O1' N4' 1.231(6)
O2 N4 1.223(6)
O2' N4' 1.230(6)
N1 N2 1.341(5)
N1 C1 1.366(6)
N1 C9 1.464(6)
N1' N2' 1.335(5)
N1' C1' 1.359(6)
N1' C9' 1.480(6)
N2 N3 1.317(5)
N2' N3' 1.323(5)
N3 C2 1.372(6)
N3 C16 1.458(5)
N3' C2' 1.363(6)
N3' C16' 1.468(6)
N4 C6 1.479(6)
N4' C6' 1.474(6)
N5 C21 1.346(6)
N5 C27 1.402(6)
N5 C31 1.479(6)
N5' C21' 1.355(6)
N5' C22' 1.406(6)
N5' C28' 1.470(6)
N6 C21 1.353(6)
N6 C22 1.392(6)
N6 C28 1.478(6)
N6' C21' 1.338(5)
N6' C27' 1.393(6)
N6' C31' 1.474(6)
C1 C2 1.393(6)
C1' C2' 1.393(6)
C2 C3 1.472(7)
C2' C3' 1.473(6)
C3 C8 1.391(6)
C3 C4 1.406(6)
C3' C8' 1.391(6)
C3' C4' 1.405(6)
C4 C5 1.374(7)
C4 H4 0.9500
C4' C5' 1.371(6)
C4' H4' 0.9500
C5 C6 1.378(6)
C5 H5 0.9500
C5' C6' 1.385(6)
C5' H5' 0.9500
C6 C7 1.381(7)
C6' C7' 1.371(7)
C7 C8 1.385(7)
C7 H7 0.9500
C7' C8' 1.380(7)
C7' H7' 0.9500
C8 H8 0.9500
C8' H8' 0.9500
C9 C10 1.506(7)
C9 H9A 0.9900
C9 H9B 0.9900
C9' C10' 1.512(7)
C9' H9'1 0.9900
C9' H9'2 0.9900
C10 C15 1.375(7)
C10 C11 1.398(7)
C10' C11' 1.390(7)
C10' C15' 1.393(7)
C11 C12 1.384(8)
C11 H11 0.9500
C11' C12' 1.391(7)
C11' H11' 0.9500
C12 C13 1.370(8)
C12 H12 0.9500
C12' C13' 1.379(8)
C12' H12' 0.9500
C13 C14 1.388(8)
C13 H13 0.9500
C13' C14' 1.377(8)
C13' H13' 0.9500
C14 C15 1.386(7)
C14 H14 0.9500
C14' C15' 1.383(7)
C14' H14' 0.9500
C15 H15 0.9500
C15' H15' 0.9500
C16 H16A 0.9800
C16 H16B 0.9800
C16 H16C 0.9800
C16' H16D 0.9800
C16' H16E 0.9800
C16' H16F 0.9800
C22 C23 1.389(7)
C22 C27 1.407(7)
C22' C23' 1.393(7)
C22' C27' 1.397(7)
C23 C24 1.371(7)
C23 H23 0.9500
C23' C24' 1.371(7)
C23' H23' 0.9500
C24 C25 1.403(7)
C24 H24 0.9500
C24' C25' 1.392(8)
C24' H24' 0.9500
C25 C26 1.385(7)
C25 H25 0.9500
C25' C26' 1.378(7)
C25' H25' 0.9500
C26 C27 1.387(6)
C26 H26 0.9500
C26' C27' 1.392(6)
C26' H26' 0.9500
C28 C30 1.519(7)
C28 C29 1.520(6)
C28 H28 1.0000
C28' C30' 1.518(7)
C28' C29' 1.528(7)
C28' H28' 1.0000
C29 H29A 0.9800
C29 H29B 0.9800
C29 H29C 0.9800
C29' H29D 0.9800
C29' H29E 0.9800
C29' H29F 0.9800
C30 H30A 0.9800
C30 H30B 0.9800
C30 H30C 0.9800
C30' H30D 0.9800
C30' H30E 0.9800
C30' H30F 0.9800
C31 C32 1.519(8)
C31 C33 1.533(8)
C31 H31 1.0000
C31' C32' 1.515(7)
C31' C33' 1.523(7)
C31' H31' 1.0000
C32 H32A 0.9800
C32 H32B 0.9800
C32 H32C 0.9800
C32' H32D 0.9800
C32' H32E 0.9800
C32' H32F 0.9800
C33 H33A 0.9800
C33 H33B 0.9800
C33 H33C 0.9800
C33' H33D 0.9800
C33' H33E 0.9800
C33' H33F 0.9800

loop_
_geom_torsion_atom_site_label_1
_geom_torsion_atom_site_label_2
_geom_torsion_atom_site_label_3
_geom_torsion_atom_site_label_4
_geom_torsion
C1 N1 N2 N3 -0.2(5)
C9 N1 N2 N3 -176.1(4)
C1' N1' N2' N3' 0.2(5)
C9' N1' N2' N3' -177.2(4)
N1 N2 N3 C2 0.1(5)
N1 N2 N3 C16 179.2(4)
N1' N2' N3' C2' -0.3(5)
N1' N2' N3' C16' 178.9(4)
N2 N1 C1 C2 0.2(5)
C9 N1 C1 C2 175.6(4)
N2 N1 C1 Pd1 -176.4(3)
C9 N1 C1 Pd1 -1.0(6)
Br2 Pd1 C1 N1 88.3(4)
Br1 Pd1 C1 N1 -87.2(4)
Br2 Pd1 C1 C2 -87.3(4)
Br1 Pd1 C1 C2 97.2(4)
N2' N1' C1' C2' -0.1(5)
C9' N1' C1' C2' 177.0(4)
N2' N1' C1' Pd1' -174.2(3)
C9' N1' C1' Pd1' 2.9(6)
Br2' Pd1' C1' N1' 84.1(4)
Br1' Pd1' C1' N1' -92.0(4)
Br2' Pd1' C1' C2' -88.4(4)
Br1' Pd1' C1' C2' 95.5(4)
N2 N3 C2 C1 0.0(5)
C16 N3 C2 C1 -178.9(4)
N2 N3 C2 C3 -179.9(4)
C16 N3 C2 C3 1.1(7)
N1 C1 C2 N3 -0.1(5)
Pd1 C1 C2 N3 176.3(3)
N1 C1 C2 C3 179.8(4)
Pd1 C1 C2 C3 -3.8(7)
N2' N3' C2' C1' 0.2(5)
C16' N3' C2' C1' -178.7(4)
N2' N3' C2' C3' 178.9(4)
C16' N3' C2' C3' 0.0(7)
N1' C1' C2' N3' -0.1(5)
Pd1' C1' C2' N3' 173.7(3)
N1' C1' C2' C3' -178.7(4)
Pd1' C1' C2' C3' -4.9(7)
N3 C2 C3 C8 -37.2(7)
C1 C2 C3 C8 142.8(5)
N3 C2 C3 C4 144.8(4)
C1 C2 C3 C4 -35.1(7)
N3' C2' C3' C8' -36.6(7)
C1' C2' C3' C8' 141.8(5)
N3' C2' C3' C4' 145.0(4)
C1' C2' C3' C4' -36.6(7)
C8 C3 C4 C5 0.5(7)
C2 C3 C4 C5 178.5(4)
C8' C3' C4' C5' -0.7(7)
C2' C3' C4' C5' 177.8(4)
C3 C4 C5 C6 -1.6(7)
C3' C4' C5' C6' -1.3(7)
C4 C5 C6 C7 2.5(7)
C4 C5 C6 N4 -177.4(4)
O2 N4 C6 C5 160.9(4)
O1 N4 C6 C5 -18.3(7)
O2 N4 C6 C7 -19.0(7)
O1 N4 C6 C7 161.7(5)
C4' C5' C6' C7' 2.6(7)
C4' C5' C6' N4' -176.4(4)
O2' N4' C6' C7' -24.7(7)
O1' N4' C6' C7' 155.3(5)
O2' N4' C6' C5' 154.4(4)
O1' N4' C6' C5' -25.6(7)
C5 C6 C7 C8 -2.3(7)
N4 C6 C7 C8 177.7(4)
C5' C6' C7' C8' -1.8(7)
N4' C6' C7' C8' 177.2(4)
C6 C7 C8 C3 1.1(7)
C4 C3 C8 C7 -0.2(7)
C2 C3 C8 C7 -178.2(4)
C6' C7' C8' C3' -0.3(7)
C4' C3' C8' C7' 1.5(7)
C2' C3' C8' C7' -176.9(4)
N2 N1 C9 C10 -63.0(6)
C1 N1 C9 C10 121.7(5)
N2' N1' C9' C10' -65.6(5)
C1' N1' C9' C10' 117.3(5)
N1 C9 C10 C15 117.6(5)
N1 C9 C10 C11 -65.1(6)
N1' C9' C10' C11' 98.7(5)
N1' C9' C10' C15' -81.3(5)
C15 C10 C11 C12 0.8(8)
C9 C10 C11 C12 -176.5(5)
C15' C10' C11' C12' -0.7(7)
C9' C10' C11' C12' 179.3(4)
C10 C11 C12 C13 -0.1(8)
C10' C11' C12' C13' 1.7(8)
C11 C12 C13 C14 -0.3(9)
C11' C12' C13' C14' -1.9(8)
C12 C13 C14 C15 0.0(9)
C12' C13' C14' C15' 1.1(8)
C11 C10 C15 C14 -1.1(8)
C9 C10 C15 C14 176.2(5)
C13 C14 C15 C10 0.7(9)
C13' C14' C15' C10' -0.1(8)
C11' C10' C15' C14' -0.1(7)
C9' C10' C15' C14' 179.9(4)
C27 N5 C21 N6 0.9(5)
C31 N5 C21 N6 -179.1(4)
C27 N5 C21 Pd1 -178.2(3)
C31 N5 C21 Pd1 1.9(7)
C22 N6 C21 N5 -1.2(5)
C28 N6 C21 N5 177.0(4)
C22 N6 C21 Pd1 177.9(3)
C28 N6 C21 Pd1 -3.9(6)
Br2 Pd1 C21 N5 -94.8(4)
Br1 Pd1 C21 N5 80.3(4)
Br2 Pd1 C21 N6 86.3(4)
Br1 Pd1 C21 N6 -98.6(4)
C27' N6' C21' N5' 0.0(5)
C31' N6' C21' N5' -178.7(4)
C27' N6' C21' Pd1' 178.0(3)
C31' N6' C21' Pd1' -0.6(6)
C22' N5' C21' N6' -0.2(5)
C28' N5' C21' N6' 176.1(4)
C22' N5' C21' Pd1' -178.3(3)
C28' N5' C21' Pd1' -2.0(6)
Br2' Pd1' C21' N6' -93.2(4)
Br1' Pd1' C21' N6' 82.7(4)
Br2' Pd1' C21' N5' 84.6(3)
Br1' Pd1' C21' N5' -99.6(4)
C21 N6 C22 C23 -176.5(5)
C28 N6 C22 C23 5.4(8)
C21 N6 C22 C27 1.0(5)
C28 N6 C22 C27 -177.1(4)
C21' N5' C22' C23' -177.8(5)
C28' N5' C22' C23' 6.0(8)
C21' N5' C22' C27' 0.3(5)
C28' N5' C22' C27' -175.9(4)
N6 C22 C23 C24 177.0(5)
C27 C22 C23 C24 -0.1(7)
C27' C22' C23' C24' 0.2(7)
N5' C22' C23' C24' 178.1(5)
C22 C23 C24 C25 1.7(7)
C22' C23' C24' C25' 0.7(7)
C23 C24 C25 C26 -1.1(7)
C23' C24' C25' C26' -0.4(8)
C24 C25 C26 C27 -1.1(7)
C24' C25' C26' C27' -1.0(7)
C25 C26 C27 N5 -176.8(5)
C25 C26 C27 C22 2.7(7)
C21 N5 C27 C26 179.2(5)
C31 N5 C27 C26 -0.8(8)
C21 N5 C27 C22 -0.3(5)
C31 N5 C27 C22 179.7(5)
C23 C22 C27 C26 -2.2(7)
N6 C22 C27 C26 -180.0(4)
C23 C22 C27 N5 177.4(4)
N6 C22 C27 N5 -0.4(5)
C25' C26' C27' N6' -177.7(5)
C25' C26' C27' C22' 2.0(7)
C21' N6' C27' C26' 179.9(5)
C31' N6' C27' C26' -1.6(8)
C21' N6' C27' C22' 0.2(5)
C31' N6' C27' C22' 178.8(4)
C23' C22' C27' C26' -1.6(7)
N5' C22' C27' C26' 180.0(4)
C23' C22' C27' N6' 178.1(4)
N5' C22' C27' N6' -0.3(5)
C21 N6 C28 C30 -116.0(5)
C22 N6 C28 C30 61.9(6)
C21 N6 C28 C29 116.2(5)
C22 N6 C28 C29 -66.0(6)
C21' N5' C28' C30' -113.7(5)
C22' N5' C28' C30' 61.9(6)
C21' N5' C28' C29' 118.9(5)
C22' N5' C28' C29' -65.4(6)
C21 N5 C31 C32 -123.9(5)
C27 N5 C31 C32 56.1(7)
C21 N5 C31 C33 108.2(5)
C27 N5 C31 C33 -71.7(6)
C21' N6' C31' C32' -121.2(5)
C27' N6' C31' C32' 60.4(6)
C21' N6' C31' C33' 111.6(5)
C27' N6' C31' C33' -66.8(6)
